data_2221312
loop_
_publ_author_name
'Torre-Fern\'andez, Laura'
'Suero, Marcos G.'
'Garc\'ia-Granda, Santiago'

_publ_section_title (1<i>RS</i>,2<i>RS</i>,3<i>RS</i>)-1,2-Dimethoxy-3-methyl-2-phenyl-1-(2-thienyl)cyclopropane
_journal_coeditor_code CS2110
_journal_issue 4
_journal_name_full 'Acta Crystallographica Section E'
_journal_page_first o810
_journal_paper_doi 10.1107/S1600536809009441
_journal_volume 65
_journal_year 2009
_chemical_formula_iupac 'C16 H18 O2 S'
_chemical_formula_moiety 'C16 H18 O2 S'
_chemical_formula_sum 'C16 H18 O2 S'
_chemical_formula_weight 274.36
_chemical_name_systematic
;
(1RS,2RS,3RS)-1,2-Dimethoxy-3-methyl-2-phenyl-1-(2-thienyl)cyclopropane
;
_space_group_IT_number 14
_symmetry_cell_setting monoclinic
_symmetry_space_group_name_Hall '-P 2ybc'
_symmetry_space_group_name_H-M 'P 1 21/c 1'
_atom_sites_solution_hydrogens geom
_atom_sites_solution_primary direct
_atom_sites_solution_secondary difmap
_cell_angle_alpha 90.00
_cell_angle_beta 128.3950(10)
_cell_angle_gamma 90.00
_cell_formula_units_Z 4
_cell_length_a 12.9924(3)
_cell_length_b 9.7194(2)
_cell_length_c 14.7960(3)
_cell_measurement_reflns_used 5163
_cell_measurement_temperature 293(2)
_cell_measurement_theta_max 74.9
_cell_measurement_theta_min 4.3
_cell_volume 1464.37(6)
_computing_cell_refinement 'CrysAlis RED (Oxford Diffraction, 2006)'
_computing_data_collection 'CrysAlis CCD (Oxford Diffraction, 2006)'
_computing_data_reduction 'CrysAlis RED (Oxford Diffraction, 2006)'
_computing_molecular_graphics 'ORTEP-3 for Windows (Farrugia, 1997)'
_computing_publication_material 'WinGX (Farrugia, 1999)'
_computing_structure_refinement 'SHELXL97 (Sheldrick, 2008)'
_computing_structure_solution 'SIR92 (Altomare <i>et al.</i>,  1994)'
_diffrn_ambient_temperature 293(2)
_diffrn_detector_area_resol_mean 8.2640
_diffrn_measured_fraction_theta_full 0.982
_diffrn_measured_fraction_theta_max 0.938
_diffrn_measurement_device_type 'Oxford Diffraction Nova'
_diffrn_measurement_method \w
_diffrn_radiation_monochromator graphite
_diffrn_radiation_source 'Nova (Cu) X-ray Source'
_diffrn_radiation_type CuK\a
_diffrn_radiation_wavelength 1.54184
_diffrn_reflns_av_R_equivalents 0.0211
_diffrn_reflns_av_sigmaI/netI 0.0190
_diffrn_reflns_limit_h_max 15
_diffrn_reflns_limit_h_min -15
_diffrn_reflns_limit_k_max 11
_diffrn_reflns_limit_k_min -12
_diffrn_reflns_limit_l_max 18
_diffrn_reflns_limit_l_min -16
_diffrn_reflns_number 7070
_diffrn_reflns_theta_full 67.00
_diffrn_reflns_theta_max 74.95
_diffrn_reflns_theta_min 4.34
_exptl_absorpt_coefficient_mu 1.920
_exptl_absorpt_correction_T_max 0.581
_exptl_absorpt_correction_T_min 0.330
_exptl_absorpt_correction_type refdelf
_exptl_absorpt_process_details '(XABS2; Parkin <i>et al.</i>,  1995)'
_exptl_crystal_colour colourless
_exptl_crystal_density_diffrn 1.244
_exptl_crystal_density_method 'not measured'
_exptl_crystal_description prism
_exptl_crystal_F_000 584
_exptl_crystal_size_max 0.56
_exptl_crystal_size_mid 0.35
_exptl_crystal_size_min 0.28
_refine_diff_density_max 0.47
_refine_diff_density_min -0.52
_refine_ls_extinction_method none
_refine_ls_goodness_of_fit_ref 1.161
_refine_ls_hydrogen_treatment constr
_refine_ls_matrix_type full
_refine_ls_number_parameters 172
_refine_ls_number_reflns 2830
_refine_ls_number_restraints 0
_refine_ls_restrained_S_all 1.161
_refine_ls_R_factor_all 0.0609
_refine_ls_R_factor_gt 0.0546
_refine_ls_shift/su_max 0.000
_refine_ls_shift/su_mean 0.000
_refine_ls_structure_factor_coef Fsqd
_refine_ls_weighting_details 'w=1/[\s^2^(Fo^2^)+(0.1086P)^2^+0.4259P] where P=(Fo^2^+2Fc^2^)/3'
_refine_ls_weighting_scheme calc
_refine_ls_wR_factor_gt 0.1757
_refine_ls_wR_factor_ref 0.1915
_reflns_number_gt 2435
_reflns_number_total 2830
_reflns_threshold_expression I>2\s(I)
_cod_data_source_file cs2110.cif
_cod_data_source_block I
_cod_original_sg_symbol_H-M 'P 21/c'
_cod_database_code 2221312
_cod_database_fobs_code 2221312

loop_
_symmetry_equiv_pos_as_xyz
'x, y, z'
'-x, y+1/2, -z+1/2'
'-x, -y, -z'
'x, -y-1/2, z-1/2'

loop_
_atom_site_type_symbol
_atom_site_label
_atom_site_fract_x
_atom_site_fract_y
_atom_site_fract_z
_atom_site_U_iso_or_equiv
_atom_site_adp_type
_atom_site_calc_flag
_atom_site_refinement_flags
_atom_site_occupancy
_atom_site_disorder_assembly
_atom_site_disorder_group
S S1 0.20782(8) -0.21540(8) 0.43464(7) 0.0761(3) Uani d . 1 . .
O O1 0.21967(15) -0.00779(16) 0.12428(13) 0.0513(4) Uani d . 1 . .
O O2 0.17975(16) -0.20993(15) 0.22182(15) 0.0549(4) Uani d . 1 . .
C C2 0.24847(18) -0.0958(2) 0.29248(17) 0.0431(5) Uani d . 1 . .
C C14 0.2341(2) 0.0488(3) 0.43703(18) 0.0521(5) Uani d . 1 . .
H H14 0.2479 0.1376 0.4230 0.063 Uiso calc R 1 . .
C C13 0.22814(19) -0.0728(2) 0.37976(18) 0.0473(5) Uani d . 1 . .
C C7 0.2809(2) 0.1667(2) 0.26751(17) 0.0462(5) Uani d . 1 . .
C C8 0.3982(3) 0.2360(3) 0.3460(2) 0.0597(6) Uani d . 1 . .
H H8 0.4776 0.1894 0.3840 0.072 Uiso calc R 1 . .
C C4 0.2883(3) 0.0554(3) 0.0888(2) 0.0654(7) Uani d . 1 . .
H H4B 0.2447 0.0343 0.0091 0.098 Uiso calc R 1 . .
H H4A 0.3767 0.0211 0.1350 0.098 Uiso calc R 1 . .
H H4C 0.2898 0.1533 0.0982 0.098 Uiso calc R 1 . .
C C1 0.27813(19) 0.0184(2) 0.24060(17) 0.0435(5) Uani d . 1 . .
C C12 0.1637(2) 0.2390(3) 0.2108(2) 0.0566(6) Uani d . 1 . .
H H12 0.0844 0.1941 0.1575 0.068 Uiso calc R 1 . .
C C3 0.38579(19) -0.0804(2) 0.32878(19) 0.0499(5) Uani d . 1 . .
H H3 0.4492 -0.0403 0.4056 0.060 Uiso calc R 1 . .
C C16 0.2013(3) -0.1224(4) 0.5271(2) 0.0744(8) Uani d . 1 . .
H H16 0.1892 -0.1606 0.5775 0.089 Uiso calc R 1 . .
C C5 0.4434(3) -0.1874(3) 0.2983(3) 0.0680(7) Uani d . 1 . .
H H5C 0.5304 -0.1603 0.3283 0.102 Uiso calc R 1 . .
H H5B 0.3894 -0.1960 0.2160 0.102 Uiso calc R 1 . .
H H5A 0.4471 -0.2742 0.3312 0.102 Uiso calc R 1 . .
C C6 0.0420(3) -0.1869(3) 0.1399(2) 0.0707(7) Uani d . 1 . .
H H6C 0.0000 -0.2683 0.0944 0.106 Uiso calc R 1 . .
H H6A 0.0258 -0.1117 0.0904 0.106 Uiso calc R 1 . .
H H6B 0.0073 -0.1650 0.1795 0.106 Uiso calc R 1 . .
C C9 0.3975(3) 0.3743(3) 0.3681(3) 0.0770(8) Uani d . 1 . .
H H9 0.4764 0.4199 0.4213 0.092 Uiso calc R 1 . .
C C15 0.2154(3) 0.0112(3) 0.5202(2) 0.0725(8) Uani d . 1 . .
H H15 0.2134 0.0758 0.5654 0.087 Uiso calc R 1 . .
C C10 0.2806(4) 0.4449(3) 0.3115(3) 0.0805(9) Uani d . 1 . .
H H10 0.2808 0.5378 0.3265 0.097 Uiso calc R 1 . .
C C11 0.1640(3) 0.3783(3) 0.2333(3) 0.0722(7) Uani d . 1 . .
H H11 0.0851 0.4260 0.1953 0.087 Uiso calc R 1 . .

loop_
_atom_site_aniso_label
_atom_site_aniso_U_11
_atom_site_aniso_U_22
_atom_site_aniso_U_33
_atom_site_aniso_U_12
_atom_site_aniso_U_13
_atom_site_aniso_U_23
S1 0.0953(6) 0.0630(5) 0.0924(6) 0.0042(3) 0.0694(5) 0.0161(3)
O1 0.0570(8) 0.0570(9) 0.0485(8) -0.0101(7) 0.0369(7) -0.0091(6)
O2 0.0592(9) 0.0437(9) 0.0685(10) -0.0084(6) 0.0430(8) -0.0110(7)
C2 0.0444(10) 0.0407(10) 0.0474(10) -0.0004(7) 0.0300(8) -0.0020(8)
C14 0.0751(14) 0.0535(12) 0.0511(11) 0.0033(10) 0.0508(11) 0.0016(9)
C13 0.0455(10) 0.0502(12) 0.0485(11) 0.0042(8) 0.0304(9) 0.0057(8)
C7 0.0570(11) 0.0442(11) 0.0512(10) -0.0057(9) 0.0404(10) -0.0038(8)
C8 0.0634(13) 0.0580(14) 0.0687(14) -0.0138(11) 0.0464(12) -0.0144(11)
C4 0.0861(17) 0.0669(16) 0.0714(15) -0.0114(13) 0.0628(14) -0.0076(12)
C1 0.0441(10) 0.0458(11) 0.0454(10) -0.0042(8) 0.0302(8) -0.0044(8)
C12 0.0645(13) 0.0530(13) 0.0613(13) 0.0040(10) 0.0435(11) 0.0036(10)
C3 0.0434(10) 0.0512(12) 0.0545(11) 0.0004(8) 0.0301(9) -0.0065(9)
C16 0.0739(16) 0.095(2) 0.0701(15) 0.0119(15) 0.0523(14) 0.0275(15)
C5 0.0604(13) 0.0686(16) 0.0820(17) 0.0100(11) 0.0477(13) -0.0076(13)
C6 0.0588(14) 0.0811(18) 0.0701(15) -0.0210(12) 0.0389(13) -0.0191(13)
C9 0.104(2) 0.0571(15) 0.0944(19) -0.0321(15) 0.0740(18) -0.0298(14)
C15 0.0888(18) 0.088(2) 0.0629(15) 0.0051(15) 0.0579(15) 0.0005(13)
C10 0.134(3) 0.0452(13) 0.106(2) -0.0082(16) 0.096(2) -0.0102(14)
C11 0.099(2) 0.0547(15) 0.0890(18) 0.0175(14) 0.0713(17) 0.0124(13)

loop_
_atom_type_symbol
_atom_type_description
_atom_type_scat_dispersion_real
_atom_type_scat_dispersion_imag
_atom_type_scat_source
C C 0.0181 0.0091 'International Tables Vol C Tables 4.2.6.8 and 6.1.1.4'
H H 0.0000 0.0000 'International Tables Vol C Tables 4.2.6.8 and 6.1.1.4'
O O 0.0492 0.0322 'International Tables Vol C Tables 4.2.6.8 and 6.1.1.4'
S S 0.3331 0.5567 'International Tables Vol C Tables 4.2.6.8 and 6.1.1.4'

loop_
_geom_angle_atom_site_label_1
_geom_angle_atom_site_label_2
_geom_angle_atom_site_label_3
_geom_angle_site_symmetry_1
_geom_angle_site_symmetry_3
_geom_angle
_geom_angle_publ_flag
C16 S1 C13 . . 92.92(13) ?
C1 O1 C4 . . 112.78(17) ?
C2 O2 C6 . . 113.11(18) ?
O2 C2 C13 . . 113.14(17) ?
O2 C2 C3 . . 113.99(17) ?
C13 C2 C3 . . 118.79(17) ?
O2 C2 C1 . . 116.28(16) ?
C13 C2 C1 . . 124.24(18) ?
C3 C2 C1 . . 59.91(13) ?
C13 C14 C15 . . 108.7(2) ?
C13 C14 H14 . . 125.6 ?
C15 C14 H14 . . 125.6 ?
C14 C13 C2 . . 131.81(19) ?
C14 C13 S1 . . 110.92(15) ?
C2 C13 S1 . . 116.98(16) ?
C8 C7 C12 . . 118.8(2) ?
C8 C7 C1 . . 121.7(2) ?
C12 C7 C1 . . 119.55(19) ?
C9 C8 C7 . . 120.3(3) ?
C9 C8 H8 . . 119.9 ?
C7 C8 H8 . . 119.9 ?
O1 C4 H4B . . 109.5 ?
O1 C4 H4A . . 109.5 ?
H4B C4 H4A . . 109.5 ?
O1 C4 H4C . . 109.5 ?
H4B C4 H4C . . 109.5 ?
H4A C4 H4C . . 109.5 ?
O1 C1 C7 . . 114.01(17) ?
O1 C1 C3 . . 116.44(17) ?
C7 C1 C3 . . 121.67(17) ?
O1 C1 C2 . . 111.72(16) ?
C7 C1 C2 . . 122.67(16) ?
C3 C1 C2 . . 59.69(13) ?
C7 C12 C11 . . 120.6(2) ?
C7 C12 H12 . . 119.7 ?
C11 C12 H12 . . 119.7 ?
C5 C3 C2 . . 121.32(19) ?
C5 C3 C1 . . 122.9(2) ?
C2 C3 C1 . . 60.40(13) ?
C5 C3 H3 . . 114.0 ?
C2 C3 H3 . . 114.0 ?
C1 C3 H3 . . 114.0 ?
C15 C16 S1 . . 112.6(2) ?
C15 C16 H16 . . 123.7 ?
S1 C16 H16 . . 123.7 ?
C3 C5 H5C . . 109.5 ?
C3 C5 H5B . . 109.5 ?
H5C C5 H5B . . 109.5 ?
C3 C5 H5A . . 109.5 ?
H5C C5 H5A . . 109.5 ?
H5B C5 H5A . . 109.5 ?
O2 C6 H6C . . 109.5 ?
O2 C6 H6A . . 109.5 ?
H6C C6 H6A . . 109.5 ?
O2 C6 H6B . . 109.5 ?
H6C C6 H6B . . 109.5 ?
H6A C6 H6B . . 109.5 ?
C10 C9 C8 . . 120.4(3) ?
C10 C9 H9 . . 119.8 ?
C8 C9 H9 . . 119.8 ?
C16 C15 C14 . . 114.8(3) ?
C16 C15 H15 . . 122.6 ?
C14 C15 H15 . . 122.6 ?
C11 C10 C9 . . 120.1(3) ?
C11 C10 H10 . . 119.9 ?
C9 C10 H10 . . 119.9 ?
C10 C11 C12 . . 119.9(3) ?
C10 C11 H11 . . 120.1 ?
C12 C11 H11 . . 120.1 ?

loop_
_geom_bond_atom_site_label_1
_geom_bond_atom_site_label_2
_geom_bond_site_symmetry_2
_geom_bond_distance
_geom_bond_publ_flag
S1 C16 . 1.686(3) ?
S1 C13 . 1.708(2) ?
O1 C1 . 1.407(2) ?
O1 C4 . 1.425(3) ?
O2 C2 . 1.400(2) ?
O2 C6 . 1.424(3) ?
C2 C13 . 1.487(3) ?
C2 C3 . 1.518(3) ?
C2 C1 . 1.529(3) ?
C14 C13 . 1.428(3) ?
C14 C15 . 1.441(3) ?
C14 H14 . 0.9300 ?
C7 C8 . 1.389(3) ?
C7 C12 . 1.389(3) ?
C7 C1 . 1.490(3) ?
C8 C9 . 1.384(4) ?
C8 H8 . 0.9300 ?
C4 H4B . 0.9600 ?
C4 H4A . 0.9600 ?
C4 H4C . 0.9600 ?
C1 C3 . 1.521(3) ?
C12 C11 . 1.394(4) ?
C12 H12 . 0.9300 ?
C3 C5 . 1.504(3) ?
C3 H3 . 0.9800 ?
C16 C15 . 1.324(5) ?
C16 H16 . 0.9300 ?
C5 H5C . 0.9600 ?
C5 H5B . 0.9600 ?
C5 H5A . 0.9600 ?
C6 H6C . 0.9600 ?
C6 H6A . 0.9600 ?
C6 H6B . 0.9600 ?
C9 C10 . 1.378(5) ?
C9 H9 . 0.9300 ?
C15 H15 . 0.9300 ?
C10 C11 . 1.369(5) ?
C10 H10 . 0.9300 ?
C11 H11 . 0.9300 ?

loop_
_geom_hbond_atom_site_label_D
_geom_hbond_atom_site_label_H
_geom_hbond_atom_site_label_A
_geom_hbond_site_symmetry_A
_geom_hbond_distance_DH
_geom_hbond_distance_HA
_geom_hbond_distance_DA
_geom_hbond_angle_DHA
C16 H16 O2 4_556 0.93 2.55 3.469(3) 172

loop_
_geom_torsion_atom_site_label_1
_geom_torsion_atom_site_label_2
_geom_torsion_atom_site_label_3
_geom_torsion_atom_site_label_4
_geom_torsion_site_symmetry_1
_geom_torsion_site_symmetry_2
_geom_torsion_site_symmetry_3
_geom_torsion_site_symmetry_4
_geom_torsion
_geom_torsion_publ_flag
C6 O2 C2 C13 . . . . 73.1(2) ?
C6 O2 C2 C3 . . . . -147.1(2) ?
C6 O2 C2 C1 . . . . -80.2(2) ?
C15 C14 C13 C2 . . . . -175.9(2) ?
C15 C14 C13 S1 . . . . -2.4(3) ?
O2 C2 C13 C14 . . . . -153.1(2) ?
C3 C2 C13 C14 . . . . 69.2(3) ?
C1 C2 C13 C14 . . . . -2.2(3) ?
O2 C2 C13 S1 . . . . 33.7(2) ?
C3 C2 C13 S1 . . . . -103.9(2) ?
C1 C2 C13 S1 . . . . -175.39(15) ?
C16 S1 C13 C14 . . . . 1.88(18) ?
C16 S1 C13 C2 . . . . 176.44(17) ?
C12 C7 C8 C9 . . . . 0.8(3) ?
C1 C7 C8 C9 . . . . 179.2(2) ?
C4 O1 C1 C7 . . . . 62.3(2) ?
C4 O1 C1 C3 . . . . -87.4(2) ?
C4 O1 C1 C2 . . . . -153.32(19) ?
C8 C7 C1 O1 . . . . -118.9(2) ?
C12 C7 C1 O1 . . . . 59.4(2) ?
C8 C7 C1 C3 . . . . 29.0(3) ?
C12 C7 C1 C3 . . . . -152.6(2) ?
C8 C7 C1 C2 . . . . 101.0(2) ?
C12 C7 C1 C2 . . . . -80.6(3) ?
O2 C2 C1 O1 . . . . 5.0(2) ?
C13 C2 C1 O1 . . . . -145.00(18) ?
C3 C2 C1 O1 . . . . 108.80(19) ?
O2 C2 C1 C7 . . . . 145.90(19) ?
C13 C2 C1 C7 . . . . -4.1(3) ?
C3 C2 C1 C7 . . . . -110.3(2) ?
O2 C2 C1 C3 . . . . -103.76(19) ?
C13 C2 C1 C3 . . . . 106.2(2) ?
C8 C7 C12 C11 . . . . -0.6(3) ?
C1 C7 C12 C11 . . . . -179.0(2) ?
O2 C2 C3 C5 . . . . -5.1(3) ?
C13 C2 C3 C5 . . . . 132.3(2) ?
C1 C2 C3 C5 . . . . -112.6(2) ?
O2 C2 C3 C1 . . . . 107.59(19) ?
C13 C2 C3 C1 . . . . -115.1(2) ?
O1 C1 C3 C5 . . . . 9.3(3) ?
C7 C1 C3 C5 . . . . -137.9(2) ?
C2 C1 C3 C5 . . . . 110.2(2) ?
O1 C1 C3 C2 . . . . -100.84(19) ?
C7 C1 C3 C2 . . . . 112.0(2) ?
C13 S1 C16 C15 . . . . -0.8(2) ?
C7 C8 C9 C10 . . . . -0.7(4) ?
S1 C16 C15 C14 . . . . -0.5(4) ?
C13 C14 C15 C16 . . . . 1.8(4) ?
C8 C9 C10 C11 . . . . 0.3(4) ?
C9 C10 C11 C12 . . . . -0.1(4) ?
C7 C12 C11 C10 . . . . 0.3(4) ?
